data_7235604
loop_
_publ_author_name
'Fu, Meiqin'
'Lin, Dongen'
'Deng, Yuanfu'
'Zhang, Xiao-Qi'
'Liu, Yanchu'
'Lai, Chunsong'
'Zeng, Wei'

_publ_section_title
;
 Pd-catalyzed tandem homocoupling--aldol--dehydration of ortho-acylphenyl
 iodides
;
_journal_issue 45
_journal_name_full 'RSC Adv.'
_journal_page_first 23595
_journal_paper_doi 10.1039/C4RA02055C
_journal_volume 4
_journal_year 2014
_chemical_formula_sum 'C24 H18 O2'
_chemical_formula_weight 338.38
_space_group_IT_number 14
_space_group_name_Hall '-P 2ybc'
_space_group_name_H-M_alt 'P 1 21/c 1'
_symmetry_cell_setting monoclinic
_symmetry_space_group_name_H-M 'P 1 21/c 1'
_atom_sites_solution_hydrogens geom
_atom_sites_solution_primary direct
_atom_sites_solution_secondary difmap
_audit_creation_method SHELXL-97
_cell_angle_alpha 90.00
_cell_angle_beta 93.75(3)
_cell_angle_gamma 90.00
_cell_formula_units_Z 4
_cell_length_a 11.264(2)
_cell_length_b 7.0576(14)
_cell_length_c 22.435(5)
_cell_measurement_temperature 293(2)
_cell_measurement_theta_max 27.48
_cell_measurement_theta_min 3.03
_cell_volume 1779.7(6)
_computing_cell_refinement 'SHELXL-97 (Sheldrick, 1997)'
_computing_structure_refinement 'SHELXL-97 (Sheldrick, 1997)'
_computing_structure_solution 'SHELXS-97 (Sheldrick, 1990)'
_diffrn_ambient_temperature 293(2)
_diffrn_measured_fraction_theta_full 0.994
_diffrn_measured_fraction_theta_max 0.994
_diffrn_radiation_monochromator graphite
_diffrn_radiation_source 'fine-focus sealed tube'
_diffrn_radiation_type MoK\a
_diffrn_radiation_wavelength 0.71073
_diffrn_reflns_av_R_equivalents 0.0546
_diffrn_reflns_av_sigmaI/netI 0.0528
_diffrn_reflns_limit_h_max 14
_diffrn_reflns_limit_h_min -14
_diffrn_reflns_limit_k_max 9
_diffrn_reflns_limit_k_min -9
_diffrn_reflns_limit_l_max 29
_diffrn_reflns_limit_l_min -27
_diffrn_reflns_number 16740
_diffrn_reflns_theta_full 27.48
_diffrn_reflns_theta_max 27.48
_diffrn_reflns_theta_min 3.03
_exptl_absorpt_coefficient_mu 0.079
_exptl_absorpt_correction_T_max 0.9882
_exptl_absorpt_correction_T_min 0.9843
_exptl_absorpt_process_details 'SDABS (Sheldrick, 1997)'
_exptl_crystal_colour 0colorless
_exptl_crystal_density_diffrn 1.263
_exptl_crystal_density_method 'not measured'
_exptl_crystal_description plane
_exptl_crystal_F_000 712
_exptl_crystal_size_max 0.20
_exptl_crystal_size_mid 0.20
_exptl_crystal_size_min 0.15
_refine_diff_density_max 0.374
_refine_diff_density_min -0.294
_refine_diff_density_rms 0.052
_refine_ls_extinction_coef 0.017(3)
_refine_ls_extinction_expression Fc^*^=kFc[1+0.001xFc^2^\l^3^/sin(2\q)]^-1/4^
_refine_ls_extinction_method SHELXL
_refine_ls_goodness_of_fit_ref 1.021
_refine_ls_hydrogen_treatment mixed
_refine_ls_matrix_type full
_refine_ls_number_parameters 231
_refine_ls_number_reflns 4058
_refine_ls_number_restraints 0
_refine_ls_restrained_S_all 1.021
_refine_ls_R_factor_all 0.1286
_refine_ls_R_factor_gt 0.0535
_refine_ls_shift/su_max 0.000
_refine_ls_shift/su_mean 0.000
_refine_ls_structure_factor_coef Fsqd
_refine_ls_weighting_details 'calc w=1/[\s^2^(Fo^2^)+(0.1043P)^2^+0.0000P] where P=(Fo^2^+2Fc^2^)/3'
_refine_ls_weighting_scheme calc
_refine_ls_wR_factor_gt 0.1488
_refine_ls_wR_factor_ref 0.2021
_reflns_number_gt 1848
_reflns_number_total 4058
_reflns_threshold_expression >2sigma(I)
_cod_data_source_file c4ra02055c2.cif
_cod_data_source_block sad
_cod_depositor_comments
;
The following automatic conversions were performed:

data item '_symmetry_cell_setting' value 'Monoclinic' was changed to
'monoclinic' in accordance with the
/home/saulius/struct/COD-crude-data/automatic-downloads/DataCite-retrospective/RSC/depositions/lib/dictionaries/cif_core.dic
dictionary named 'cif_core.dic' version 2.4.2 last updated on
2011-04-26.

Automatic conversion script
Id: cif_fix_values 6909 2019-04-08 15:41:33Z antanas 
;
_cod_original_sg_symbol_H-M P21/c
_cod_database_code 7235604

loop_
_symmetry_equiv_pos_as_xyz
'x, y, z'
'-x, y+1/2, -z+1/2'
'-x, -y, -z'
'x, -y-1/2, z-1/2'

loop_
_atom_site_label
_atom_site_type_symbol
_atom_site_fract_x
_atom_site_fract_y
_atom_site_fract_z
_atom_site_U_iso_or_equiv
_atom_site_adp_type
_atom_site_occupancy
_atom_site_symmetry_multiplicity
_atom_site_calc_flag
_atom_site_refinement_flags
O1 O -0.17680(16) 0.1794(4) 0.08419(10) 0.0873(7) Uani 1 1 d .
O2 O 0.23483(15) 0.3142(3) 0.21351(7) 0.0694(6) Uani 1 1 d .
C1 C -0.00516(19) 0.0628(4) 0.13640(10) 0.0536(7) Uani 1 1 d .
C2 C -0.0651(2) -0.0603(4) 0.17269(12) 0.0624(8) Uani 1 1 d .
H2A H -0.1469 -0.0479 0.1748 0.075 Uiso 1 1 calc R
C3 C -0.0058(2) -0.1993(5) 0.20532(12) 0.0654(8) Uani 1 1 d .
H3A H -0.0465 -0.2773 0.2304 0.078 Uiso 1 1 calc R
C4 C 0.1139(2) -0.2224(5) 0.20066(12) 0.0664(8) Uani 1 1 d .
H4A H 0.1542 -0.3181 0.2221 0.080 Uiso 1 1 calc R
C5 C 0.1749(2) -0.1054(4) 0.16448(11) 0.0600(7) Uani 1 1 d .
H5A H 0.2559 -0.1248 0.1612 0.072 Uiso 1 1 calc R
C6 C 0.11808(19) 0.0417(4) 0.13268(10) 0.0522(6) Uani 1 1 d .
C7 C -0.0771(2) 0.2143(4) 0.10529(11) 0.0610(7) Uani 1 1 d .
C8 C -0.0327(3) 0.4115(6) 0.10393(16) 0.0965(11) Uiso 1 1 d .
H8A H -0.0900 0.4897 0.0820 0.145 Uiso 1 1 calc R
H8B H 0.0412 0.4144 0.0849 0.145 Uiso 1 1 calc R
H8C H -0.0203 0.4584 0.1440 0.145 Uiso 1 1 calc R
C9 C 0.18441(19) 0.1592(4) 0.09092(10) 0.0517(7) Uani 1 1 d .
C10 C 0.1625(2) 0.1317(4) 0.03015(11) 0.0606(7) Uani 1 1 d .
H10A H 0.1072 0.0410 0.0167 0.073 Uiso 1 1 calc R
C11 C 0.2207(2) 0.2356(5) -0.01084(11) 0.0655(8) Uani 1 1 d .
H11A H 0.2066 0.2115 -0.0514 0.079 Uiso 1 1 calc R
C12 C 0.2991(2) 0.3741(4) 0.00795(11) 0.0611(7) Uani 1 1 d .
H12A H 0.3351 0.4476 -0.0202 0.073 Uiso 1 1 calc R
C13 C 0.32629(19) 0.4073(4) 0.06877(10) 0.0511(6) Uani 1 1 d .
C14 C 0.27075(18) 0.2944(4) 0.11041(10) 0.0489(6) Uani 1 1 d .
C15 C 0.3070(2) 0.3108(4) 0.17518(10) 0.0524(6) Uani 1 1 d .
C16 C 0.4348(2) 0.2951(4) 0.19126(10) 0.0574(7) Uani 1 1 d .
H16A H 0.4580 0.1997 0.2181 0.069 Uiso 1 1 calc R
C17 C 0.5215(2) 0.4027(4) 0.17154(10) 0.0572(7) Uani 1 1 d .
C18 C 0.4961(2) 0.5672(4) 0.13158(11) 0.0552(7) Uani 1 1 d .
C19 C 0.40463(19) 0.5707(4) 0.08617(10) 0.0525(6) Uani 1 1 d .
C20 C 0.3846(2) 0.7370(4) 0.05338(12) 0.0648(8) Uani 1 1 d .
H20A H 0.3239 0.7399 0.0232 0.078 Uiso 1 1 calc R
C21 C 0.4524(3) 0.8968(5) 0.06450(14) 0.0770(9) Uani 1 1 d .
H21A H 0.4355 1.0077 0.0432 0.092 Uiso 1 1 calc R
C22 C 0.5457(3) 0.8914(5) 0.10748(15) 0.0796(10) Uani 1 1 d .
H22A H 0.5938 0.9973 0.1144 0.096 Uiso 1 1 calc R
C23 C 0.5671(2) 0.7291(5) 0.13990(13) 0.0706(9) Uani 1 1 d .
H23A H 0.6309 0.7263 0.1684 0.085 Uiso 1 1 calc R
C24 C 0.6477(2) 0.3656(6) 0.19361(13) 0.0818(10) Uani 1 1 d .
H24A H 0.6507 0.2558 0.2190 0.123 Uiso 1 1 calc R
H24B H 0.6783 0.4732 0.2158 0.123 Uiso 1 1 calc R
H24C H 0.6950 0.3438 0.1602 0.123 Uiso 1 1 calc R

loop_
_atom_site_aniso_label
_atom_site_aniso_U_11
_atom_site_aniso_U_22
_atom_site_aniso_U_33
_atom_site_aniso_U_23
_atom_site_aniso_U_13
_atom_site_aniso_U_12
O1 0.0590(11) 0.098(2) 0.1020(16) -0.0112(13) -0.0185(11) 0.0025(11)
O2 0.0638(10) 0.0928(18) 0.0531(10) -0.0044(10) 0.0153(9) -0.0040(10)
C1 0.0459(12) 0.0577(19) 0.0569(14) -0.0087(12) 0.0019(11) -0.0016(11)
C2 0.0524(13) 0.073(2) 0.0625(15) -0.0116(15) 0.0115(12) -0.0108(14)
C3 0.0657(15) 0.068(2) 0.0637(16) 0.0013(15) 0.0125(13) -0.0111(15)
C4 0.0695(16) 0.063(2) 0.0669(16) 0.0044(14) 0.0070(13) -0.0039(14)
C5 0.0526(13) 0.063(2) 0.0643(15) 0.0022(14) 0.0060(12) 0.0022(13)
C6 0.0462(11) 0.0583(18) 0.0526(13) -0.0070(12) 0.0067(10) -0.0028(12)
C7 0.0515(13) 0.068(2) 0.0630(15) -0.0129(14) 0.0006(12) 0.0006(13)
C9 0.0443(12) 0.0590(19) 0.0518(13) -0.0010(12) 0.0033(10) -0.0010(11)
C10 0.0515(13) 0.072(2) 0.0574(15) -0.0029(14) 0.0000(11) -0.0029(13)
C11 0.0663(16) 0.082(2) 0.0474(13) -0.0021(14) -0.0023(12) -0.0021(15)
C12 0.0624(14) 0.071(2) 0.0502(14) 0.0065(13) 0.0060(12) -0.0013(14)
C13 0.0469(11) 0.0590(19) 0.0475(12) 0.0020(11) 0.0048(10) 0.0038(11)
C14 0.0430(11) 0.0574(18) 0.0467(12) 0.0005(11) 0.0057(10) 0.0036(11)
C15 0.0533(12) 0.0551(19) 0.0492(13) 0.0026(11) 0.0068(11) -0.0001(12)
C16 0.0561(14) 0.067(2) 0.0490(13) 0.0052(12) -0.0016(11) 0.0013(13)
C17 0.0506(12) 0.070(2) 0.0510(13) -0.0076(13) 0.0028(11) -0.0008(13)
C18 0.0510(12) 0.0601(19) 0.0557(13) -0.0097(12) 0.0132(11) -0.0047(12)
C19 0.0502(12) 0.0573(19) 0.0508(13) -0.0008(12) 0.0093(11) 0.0010(12)
C20 0.0662(15) 0.064(2) 0.0659(16) 0.0087(14) 0.0184(13) 0.0030(14)
C21 0.088(2) 0.061(2) 0.086(2) 0.0050(17) 0.0325(18) -0.0010(17)
C22 0.088(2) 0.065(2) 0.089(2) -0.0116(18) 0.0325(18) -0.0197(17)
C23 0.0662(16) 0.078(3) 0.0696(17) -0.0154(16) 0.0157(14) -0.0156(15)
C24 0.0553(15) 0.110(3) 0.0788(19) -0.0106(19) -0.0048(14) 0.0044(16)

loop_
_atom_type_symbol
_atom_type_description
_atom_type_scat_dispersion_real
_atom_type_scat_dispersion_imag
_atom_type_scat_source
C C 0.0033 0.0016 'International Tables Vol C Tables 4.2.6.8 and 6.1.1.4'
H H 0.0000 0.0000 'International Tables Vol C Tables 4.2.6.8 and 6.1.1.4'
O O 0.0106 0.0060 'International Tables Vol C Tables 4.2.6.8 and 6.1.1.4'

loop_
_geom_angle_atom_site_label_1
_geom_angle_atom_site_label_2
_geom_angle_atom_site_label_3
_geom_angle
C2 C1 C6 119.1(3)
C2 C1 C7 116.9(2)
C6 C1 C7 124.0(2)
C3 C2 C1 121.3(2)
C4 C3 C2 119.5(3)
C3 C4 C5 120.4(3)
C4 C5 C6 121.4(2)
C5 C6 C1 118.2(2)
C5 C6 C9 120.3(2)
C1 C6 C9 121.2(2)
O1 C7 C8 119.2(3)
O1 C7 C1 119.9(3)
C8 C7 C1 120.7(2)
C10 C9 C14 118.3(2)
C10 C9 C6 118.6(2)
C14 C9 C6 123.1(2)
C11 C10 C9 121.5(3)
C12 C11 C10 120.1(2)
C11 C12 C13 121.1(2)
C12 C13 C14 118.4(2)
C12 C13 C19 118.3(2)
C14 C13 C19 123.1(2)
C13 C14 C9 120.3(2)
C13 C14 C15 120.0(2)
C9 C14 C15 119.6(2)
O2 C15 C16 121.1(2)
O2 C15 C14 122.4(2)
C16 C15 C14 115.9(2)
C17 C16 C15 127.1(3)
C16 C17 C18 121.9(2)
C16 C17 C24 119.3(3)
C18 C17 C24 118.6(2)
C23 C18 C19 118.0(3)
C23 C18 C17 118.2(2)
C19 C18 C17 123.9(2)
C20 C19 C18 118.9(3)
C20 C19 C13 116.2(2)
C18 C19 C13 124.9(2)
C21 C20 C19 121.7(3)
C20 C21 C22 119.5(3)
C23 C22 C21 119.6(3)
C22 C23 C18 122.2(3)

loop_
_geom_bond_atom_site_label_1
_geom_bond_atom_site_label_2
_geom_bond_distance
O1 C7 1.215(3)
O2 C15 1.222(3)
C1 C2 1.395(4)
C1 C6 1.404(3)
C1 C7 1.488(4)
C2 C3 1.371(4)
C3 C4 1.369(4)
C4 C5 1.373(4)
C5 C6 1.392(4)
C6 C9 1.488(3)
C7 C8 1.480(5)
C9 C10 1.383(3)
C9 C14 1.412(4)
C10 C11 1.375(4)
C11 C12 1.365(4)
C12 C13 1.399(3)
C13 C14 1.405(3)
C13 C19 1.489(4)
C14 C15 1.488(3)
C15 C16 1.465(3)
C16 C17 1.336(4)
C17 C18 1.483(4)
C17 C24 1.498(4)
C18 C23 1.400(4)
C18 C19 1.401(3)
C19 C20 1.396(4)
C20 C21 1.375(4)
C21 C22 1.380(5)
C22 C23 1.370(5)
